data_7236951
loop_
_publ_author_name
'Wang, Chengri'
'Yang, Xiaoping'
'Wang, Shiqing'
'Zhu, Ting'
'Bo, Le'
'Zhang, Lijie'
'Chen, Hongfen'
'Jiang, Dongmei'
'Dong, Xiaomei'
'Huang, Shaoming'

_publ_section_title
;
 Anion dependent self-assembly of drum-like 30- and 32-metal Cd--Ln
 nanoclusters: visible and NIR luminescent sensing of metal cations
;
_journal_issue 4
_journal_name_full 'Journal of Materials Chemistry C'
_journal_page_first 865
_journal_paper_doi 10.1039/C7TC04101B
_journal_volume 6
_journal_year 2018
_chemical_formula_moiety 'C372 H484 Cd24 N24 O144 Yb8'
_chemical_formula_sum 'C372 H484 Cd24 N24 O144 Yb8'
_chemical_formula_weight 11677.75
_chemical_name_systematic Cluster-3
_chemical_properties_physical ', Heat-sensitive'
_space_group_IT_number 12
_space_group_name_Hall '-C 2y'
_space_group_name_H-M_alt 'C 1 2/m 1'
_symmetry_cell_setting monoclinic
_symmetry_space_group_name_H-M 'C 1 2/m 1'
_atom_sites_solution_hydrogens geom
_atom_sites_solution_primary direct
_atom_sites_solution_secondary difmap
_audit_creation_method SHELXL-97
_audit_update_record
;
2017-03-30 deposited with the CCDC.
2017-12-19 downloaded from the CCDC.
;
_cell_angle_alpha 90.00
_cell_angle_beta 127.792(3)
_cell_angle_gamma 90.00
_cell_formula_units_Z 2
_cell_length_a 41.397(4)
_cell_length_b 42.100(5)
_cell_length_c 26.794(3)
_cell_measurement_reflns_used 8112
_cell_measurement_temperature 190(1)
_cell_measurement_theta_max 27.9710
_cell_measurement_theta_min 1.2298
_cell_volume 36902(7)
_computing_cell_refinement 'Collect software, Nonius B.V. 1998'
_computing_data_collection 'Collect software, Nonius B.V. 1998'
_computing_data_reduction
;
DENZO and Scalepack (Otwinoski and Minor, 1997)
;
_computing_molecular_graphics 'XP SHELXTL/PC, Siemens Analytical'
_computing_structure_refinement 'XL SHELXTL/PC, Siemens Analytical'
_computing_structure_solution
;

SIR97 - Altomare A., Burla M.C., Camalli M., Cascarano G.L., Giacovazzo C., 
Guagliardi A., Moliterni A.G.G., Polidori G.,Spagna R.
;
_diffrn_ambient_temperature 190(1)
_diffrn_detector_area_resol_mean 13.6612
_diffrn_measured_fraction_theta_full 0.990
_diffrn_measured_fraction_theta_max 0.990
_diffrn_measurement_device_type 'Mercury2 (2x2 bin mode)'
_diffrn_measurement_method dtprofit.ref
_diffrn_radiation_monochromator graphite
_diffrn_radiation_source 'fine-focus sealed tube'
_diffrn_radiation_type MoK\a
_diffrn_radiation_wavelength 0.71073
_diffrn_reflns_av_R_equivalents 0.0000
_diffrn_reflns_av_sigmaI/netI 0.0859
_diffrn_reflns_limit_h_max 38
_diffrn_reflns_limit_h_min -49
_diffrn_reflns_limit_k_max 50
_diffrn_reflns_limit_k_min 0
_diffrn_reflns_limit_l_max 31
_diffrn_reflns_limit_l_min 0
_diffrn_reflns_number 32618
_diffrn_reflns_theta_full 25.00
_diffrn_reflns_theta_max 25.00
_diffrn_reflns_theta_min 0.79
_exptl_absorpt_coefficient_mu 1.728
_exptl_absorpt_correction_T_max 1.0000
_exptl_absorpt_correction_T_min 0.6923
_exptl_absorpt_correction_type multi-scan
_exptl_absorpt_process_details 'DENZO and Scalepack (Otwinoski and Minor, 1997)'
_exptl_crystal_colour Yellow
_exptl_crystal_density_diffrn 1.051
_exptl_crystal_density_method 'not measured'
_exptl_crystal_description Block
_exptl_crystal_F_000 11496
_exptl_crystal_preparation ', Luminescent'
_exptl_crystal_recrystallization_method 'Vapour deposition'
_exptl_crystal_size_max 0.22
_exptl_crystal_size_mid 0.17
_exptl_crystal_size_min 0.15
_refine_diff_density_max 6.076
_refine_diff_density_min -1.915
_refine_diff_density_rms 0.253
_refine_ls_extinction_method none
_refine_ls_goodness_of_fit_ref 1.133
_refine_ls_hydrogen_treatment constr
_refine_ls_matrix_type full
_refine_ls_number_parameters 1288
_refine_ls_number_reflns 32618
_refine_ls_number_restraints 880
_refine_ls_restrained_S_all 1.137
_refine_ls_R_factor_all 0.1746
_refine_ls_R_factor_gt 0.1138
_refine_ls_shift/su_max 0.002
_refine_ls_shift/su_mean 0.000
_refine_ls_structure_factor_coef Fsqd
_refine_ls_weighting_details 'calc w=1/[\s^2^(Fo^2^)+(0.2000P)^2^+0.0000P] where P=(Fo^2^+2Fc^2^)/3'
_refine_ls_weighting_scheme calc
_refine_ls_wR_factor_gt 0.2955
_refine_ls_wR_factor_ref 0.3495
_reflns_number_gt 16380
_reflns_number_total 32618
_reflns_threshold_expression >2sigma(I)
_cod_data_source_file c7tc04101b2.cif
_cod_data_source_block cluster-3
_cod_depositor_comments
;
The following automatic conversions were performed:

data item '_exptl_absorpt_correction_type' value 'Multi-scan' was
changed to 'multi-scan' in accordance with the
/home/saulius/struct/COD-crude-data/automatic-downloads/DataCite-retrospective/RSC/depositions/lib/dictionaries/cif_core.dic
dictionary named 'cif_core.dic' version 2.4.2 last updated on
2011-04-26.

data item '_symmetry_cell_setting' value 'Monoclinic' was changed to
'monoclinic' in accordance with the
/home/saulius/struct/COD-crude-data/automatic-downloads/DataCite-retrospective/RSC/depositions/lib/dictionaries/cif_core.dic
dictionary named 'cif_core.dic' version 2.4.2 last updated on
2011-04-26.

Automatic conversion script
Id: cif_fix_values 6909 2019-04-08 15:41:33Z antanas 
;
_cod_original_sg_symbol_H-M C2/m
_cod_database_code 7236951

loop_
_symmetry_equiv_pos_as_xyz
'x, y, z'
'-x, y, -z'
'x+1/2, y+1/2, z'
'-x+1/2, y+1/2, -z'
'-x, -y, -z'
'x, -y, z'
'-x+1/2, -y+1/2, -z'
'x+1/2, -y+1/2, z'

loop_
_atom_site_label
_atom_site_type_symbol
_atom_site_fract_x
_atom_site_fract_y
_atom_site_fract_z
_atom_site_U_iso_or_equiv
_atom_site_adp_type
_atom_site_occupancy
_atom_site_symmetry_multiplicity
_atom_site_calc_flag
_atom_site_refinement_flags
Yb1 Yb 0.20440(2) 0.356116(16) 0.10061(3) 0.0608(2) Uani 1 1 d U
Yb2 Yb 0.07831(2) 0.361297(16) 0.32078(3) 0.0616(2) Uani 1 1 d U
Cd1 Cd 0.11739(3) 0.36310(3) -0.07763(5) 0.0537(3) Uani 1 1 d U
Cd2 Cd 0.26087(3) 0.35117(2) 0.27271(5) 0.0514(3) Uani 1 1 d U
Cd3 Cd 0.24489(4) 0.28462(2) 0.33861(5) 0.0560(3) Uani 1 1 d U
Cd4 Cd 0.15867(3) 0.36296(2) 0.29282(4) 0.0464(3) Uani 1 1 d U
Cd5 Cd -0.02110(3) 0.35640(2) 0.29071(5) 0.0553(3) Uani 1 1 d U
Cd6 Cd -0.07994(5) 0.28761(3) 0.22334(7) 0.0903(5) Uani 1 1 d U
N1 N 0.1524(4) 0.3820(3) -0.1163(5) 0.053(3) Uani 1 1 d U
N2 N 0.2578(4) 0.3822(2) 0.0931(5) 0.051(3) Uani 1 1 d U
N3 N 0.3080(4) 0.3877(3) 0.3349(6) 0.066(3) Uani 1 1 d U
N4 N 0.2168(4) 0.3834(3) 0.3859(6) 0.060(3) Uani 1 1 d U
N5 N 0.1224(4) 0.3910(4) 0.4271(7) 0.085(4) Uani 1 1 d U
N6 N -0.0392(4) 0.3969(3) 0.3247(6) 0.062(3) Uani 1 1 d U
O1 O 0.2340(3) 0.3081(2) 0.0807(4) 0.066(3) Uani 1 1 d U
O2 O 0.1816(3) 0.3481(2) -0.0022(4) 0.053(2) Uani 1 1 d U
O3 O 0.3182(3) 0.3146(2) 0.2964(4) 0.058(2) Uani 1 1 d U
O4 O 0.2697(3) 0.3519(2) 0.1966(5) 0.064(3) Uani 1 1 d U
O5 O 0.2824(3) 0.2990(2) 0.4522(4) 0.062(3) Uani 1 1 d U
O6 O 0.2777(3) 0.3310(2) 0.3625(4) 0.053(2) Uani 1 1 d U
O7 O 0.1175(3) 0.3171(2) 0.4043(5) 0.064(3) Uani 1 1 d U
O8 O 0.1440(3) 0.3530(2) 0.3613(4) 0.056(2) Uani 1 1 d U
O9 O 0.0055(4) 0.3257(3) 0.3906(6) 0.088(3) Uani 1 1 d U
O10 O 0.0459(3) 0.3601(2) 0.3679(4) 0.060(2) Uani 1 1 d U
O11 O -0.1435(4) 0.2985(3) 0.2124(6) 0.084(3) Uani 1 1 d U
O12 O -0.0805(3) 0.3372(2) 0.2582(5) 0.070(3) Uani 1 1 d U
O13 O 0.0777(3) 0.3405(2) -0.0555(5) 0.065(3) Uani 1 1 d U
O14 O 0.1339(3) 0.3488(2) 0.0432(5) 0.064(3) Uani 1 1 d U
O15 O 0.1197(3) 0.4108(2) -0.0352(4) 0.055(2) Uani 1 1 d U
O16 O 0.1780(3) 0.4067(2) 0.0638(4) 0.046(2) Uani 1 1 d U
O17 O 0.1959(3) 0.3097(2) 0.1428(4) 0.060(2) Uani 1 1 d U
O18 O 0.2233(3) 0.3055(2) 0.2434(4) 0.052(2) Uani 1 1 d U
O19 O 0.2066(3) 0.3767(2) 0.1846(4) 0.058(2) Uani 1 1 d U
O20 O 0.1942(3) 0.3744(2) 0.2532(4) 0.054(2) Uani 1 1 d U
O21 O 0.2513(4) 0.2373(3) 0.2909(6) 0.085(3) Uani 1 1 d U
O22 O 0.2959(3) 0.2476(3) 0.3908(5) 0.073(3) Uani 1 1 d U
O23 O 0.1855(3) 0.3104(2) 0.3175(4) 0.049(2) Uani 1 1 d U
O24 O 0.1953(3) 0.2585(2) 0.3368(5) 0.061(2) Uani 1 1 d U
O25 O 0.1088(3) 0.3420(2) 0.1968(4) 0.051(2) Uani 1 1 d U
O26 O 0.0735(3) 0.3518(2) 0.2317(5) 0.062(3) Uani 1 1 d U
O27 O 0.1274(3) 0.4119(2) 0.2641(4) 0.051(2) Uani 1 1 d U
O28 O 0.0859(3) 0.4108(2) 0.2918(5) 0.070(3) Uani 1 1 d U
O29 O 0.0423(3) 0.3133(2) 0.2797(5) 0.062(3) Uani 1 1 d U
O30 O -0.0197(3) 0.3097(2) 0.2514(6) 0.078(3) Uani 1 1 d U
O31 O 0.0093(3) 0.3790(2) 0.2488(4) 0.053(2) Uani 1 1 d U
O32 O -0.0565(3) 0.3774(2) 0.1766(4) 0.056(2) Uani 1 1 d U
O33 O -0.0683(5) 0.2554(4) 0.3002(8) 0.133(5) Uani 1 1 d U
O34 O -0.0304(5) 0.2381(4) 0.2756(9) 0.137(6) Uani 1 1 d U
O35 O -0.1142(5) 0.2567(4) 0.1344(7) 0.116(5) Uani 1 1 d U
O36 O 0.1103(3) 0.3124(3) -0.1236(5) 0.080(3) Uani 1 1 d U
H36A H 0.1036 0.3104 -0.1592 0.120 Uiso 1 1 calc R
C1 C 0.2534(5) 0.2820(4) 0.1186(7) 0.069(4) Uani 1 1 d U
H1A H 0.2437 0.2632 0.0930 0.104 Uiso 1 1 calc R
H1B H 0.2477 0.2806 0.1482 0.104 Uiso 1 1 calc R
H1C H 0.2824 0.2840 0.1411 0.104 Uiso 1 1 calc R
C2 C 0.2353(4) 0.3117(3) 0.0294(6) 0.050(3) Uani 1 1 d U
C3 C 0.2598(5) 0.2953(4) 0.0214(8) 0.074(4) Uani 1 1 d U
H3A H 0.2766 0.2790 0.0489 0.089 Uiso 1 1 calc R
C4 C 0.2587(6) 0.3037(4) -0.0294(8) 0.078(5) Uani 1 1 d U
H4A H 0.2767 0.2941 -0.0345 0.094 Uiso 1 1 calc R
C5 C 0.2305(4) 0.3268(3) -0.0740(7) 0.057(4) Uani 1 1 d U
H5A H 0.2289 0.3312 -0.1095 0.069 Uiso 1 1 calc R
C6 C 0.2065(4) 0.3419(3) -0.0644(6) 0.049(3) Uani 1 1 d U
C7 C 0.2048(5) 0.3337(4) -0.0150(7) 0.069(4) Uani 1 1 d U
C8 C 0.1811(5) 0.3666(3) -0.1100(6) 0.056(4) Uani 1 1 d U
H8A H 0.1865 0.3718 -0.1380 0.067 Uiso 1 1 calc R
C9 C 0.1333(5) 0.4097(4) -0.1602(6) 0.063(4) Uani 1 1 d U
H9A H 0.1037 0.4082 -0.1861 0.075 Uiso 1 1 calc R
H9B H 0.1409 0.4097 -0.1879 0.075 Uiso 1 1 calc R
C10 C 0.1475(4) 0.4401(3) -0.1226(6) 0.055(3) Uani 1 1 d U
H10A H 0.1770 0.4416 -0.0975 0.066 Uiso 1 1 calc R
H10B H 0.1407 0.4395 -0.0937 0.066 Uiso 1 1 calc R
C11 C 0.1281(4) 0.4698(3) -0.1645(6) 0.056(3) Uani 1 1 d U
H11A H 0.1325 0.4695 -0.1960 0.067 Uiso 1 1 calc R
H11B H 0.0988 0.4695 -0.1863 0.067 Uiso 1 1 calc R
C12 C 0.1464(6) 0.5000 -0.1251(9) 0.053(5) Uani 1 2 d SU
H12B H 0.1756 0.5000 -0.1032 0.079 Uiso 1 2 calc SR
H12C H 0.1420 0.5000 -0.0934 0.079 Uiso 1 2 calc SR
C13 C 0.3434(5) 0.2947(5) 0.3537(8) 0.083(5) Uani 1 1 d U
H13A H 0.3562 0.2781 0.3468 0.125 Uiso 1 1 calc R
H13B H 0.3263 0.2854 0.3627 0.125 Uiso 1 1 calc R
H13C H 0.3640 0.3076 0.3887 0.125 Uiso 1 1 calc R
C14 C 0.3304(5) 0.3209(4) 0.2596(7) 0.065(4) Uani 1 1 d U
C15 C 0.3640(6) 0.3073(4) 0.2692(9) 0.084(5) Uani 1 1 d U
H15A H 0.3797 0.2935 0.3033 0.101 Uiso 1 1 calc R
C16 C 0.3762(7) 0.3128(6) 0.2315(11) 0.111(7) Uani 1 1 d U
H16A H 0.3978 0.3021 0.2370 0.133 Uiso 1 1 calc R
C17 C 0.3514(6) 0.3373(4) 0.1819(9) 0.087(5) Uani 1 1 d U
H17A H 0.3604 0.3450 0.1598 0.105 Uiso 1 1 calc R
C18 C 0.3126(4) 0.3499(4) 0.1664(8) 0.064(4) Uani 1 1 d U
C19 C 0.3034(4) 0.3403(3) 0.2064(7) 0.053(3) Uani 1 1 d U
C20 C 0.2933(5) 0.3722(4) 0.1181(7) 0.058(4) Uani 1 1 d U
H20A H 0.3072 0.3800 0.1037 0.070 Uiso 1 1 calc R
C21 C 0.2443(5) 0.4090(3) 0.0493(6) 0.057(4) Uani 1 1 d U
H21A H 0.2149 0.4081 0.0172 0.068 Uiso 1 1 calc R
H21B H 0.2568 0.4076 0.0285 0.068 Uiso 1 1 calc R
C22 C 0.2559(5) 0.4405(3) 0.0847(6) 0.054(3) Uani 1 1 d U
H22A H 0.2452 0.4407 0.1082 0.065 Uiso 1 1 calc R
H22B H 0.2855 0.4414 0.1151 0.065 Uiso 1 1 calc R
C23 C 0.2415(5) 0.4701(3) 0.0451(6) 0.056(3) Uani 1 1 d U
H23A H 0.2524 0.4703 0.0217 0.068 Uiso 1 1 calc R
H23B H 0.2119 0.4694 0.0146 0.068 Uiso 1 1 calc R
C24 C 0.2536(6) 0.5000 0.0822(9) 0.049(4) Uani 1 2 d SU
H24B H 0.2831 0.5000 0.1140 0.074 Uiso 1 2 calc SR
H24C H 0.2418 0.5000 0.1041 0.074 Uiso 1 2 calc SR
C25 C 0.2931(4) 0.2762(3) 0.4985(6) 0.045(3) Uani 1 1 d DU
H25A H 0.3016 0.2868 0.5365 0.067 Uiso 1 1 calc R
H25B H 0.3150 0.2633 0.5069 0.067 Uiso 1 1 calc R
H25C H 0.2698 0.2631 0.4835 0.067 Uiso 1 1 calc R
C26 C 0.3095(5) 0.3223(4) 0.4725(7) 0.065(4) Uani 1 1 d U
C27 C 0.3371(5) 0.3328(4) 0.5331(8) 0.081(5) Uani 1 1 d DU
H27A H 0.3403 0.3218 0.5660 0.097 Uiso 1 1 calc R
C28 C 0.3597(6) 0.3590(5) 0.5457(10) 0.097(6) Uani 1 1 d U
H28A H 0.3750 0.3669 0.5866 0.116 Uiso 1 1 calc R
C29 C 0.3621(6) 0.3742(5) 0.5057(8) 0.087(5) Uani 1 1 d U
H29A H 0.3821 0.3897 0.5203 0.104 Uiso 1 1 calc R
C30 C 0.3348(6) 0.3674(4) 0.4409(8) 0.077(5) Uani 1 1 d U
C31 C 0.3090(4) 0.3429(4) 0.4276(6) 0.053(3) Uani 1 1 d U
C32 C 0.3325(5) 0.3866(4) 0.3969(8) 0.080(5) Uani 1 1 d U
H32A H 0.3527 0.4021 0.4153 0.096 Uiso 1 1 calc R
C33 C 0.3156(5) 0.4138(4) 0.3056(7) 0.063(4) Uani 1 1 d U
H33A H 0.3440 0.4203 0.3336 0.076 Uiso 1 1 calc R
H33B H 0.3092 0.4067 0.2660 0.076 Uiso 1 1 calc R
C34 C 0.2892(6) 0.4398(4) 0.2949(9) 0.084(5) Uani 1 1 d U
H34A H 0.2948 0.4457 0.3346 0.100 Uiso 1 1 calc R
H34B H 0.2609 0.4330 0.2661 0.100 Uiso 1 1 calc R
C35 C 0.2958(6) 0.4697(4) 0.2665(8) 0.081(5) Uani 1 1 d U
H35A H 0.3247 0.4719 0.2869 0.097 Uiso 1 1 calc R
H35B H 0.2819 0.4661 0.2219 0.097 Uiso 1 1 calc R
C36 C 0.2805(7) 0.5000 0.2742(11) 0.069(6) Uani 1 2 d SU
H36C H 0.2874 0.5000 0.3160 0.103 Uiso 1 2 calc SR
H36D H 0.2509 0.5000 0.2439 0.103 Uiso 1 2 calc SR
C37 C 0.1012(5) 0.2911(4) 0.4193(9) 0.080(5) Uani 1 1 d U
H37A H 0.1202 0.2737 0.4372 0.119 Uiso 1 1 calc R
H37B H 0.0756 0.2842 0.3814 0.119 Uiso 1 1 calc R
H37C H 0.0972 0.2984 0.4490 0.119 Uiso 1 1 calc R
C38 C 0.1609(5) 0.3212(3) 0.4444(7) 0.058(4) Uani 1 1 d U
C39 C 0.1870(5) 0.3062(4) 0.5033(8) 0.068(4) Uani 1 1 d U
H39A H 0.1769 0.2919 0.5171 0.082 Uiso 1 1 calc R
C40 C 0.2254(6) 0.3128(4) 0.5378(8) 0.073(4) Uani 1 1 d U
H40A H 0.2425 0.3032 0.5772 0.087 Uiso 1 1 calc R
C41 C 0.2429(5) 0.3336(4) 0.5197(7) 0.068(4) Uani 1 1 d U
H41A H 0.2709 0.3372 0.5454 0.081 Uiso 1 1 calc R
C42 C 0.2154(3) 0.3490(3) 0.4591(5) 0.038(3) Uani 1 1 d DU
C43 C 0.2339(4) 0.3707(3) 0.4399(7) 0.053(3) Uani 1 1 d DU
H43A H 0.2613 0.3756 0.4708 0.064 Uiso 1 1 calc R
C44 C 0.2395(4) 0.4097(3) 0.3839(7) 0.051(3) Uani 1 1 d U
H44A H 0.2680 0.4091 0.4210 0.062 Uiso 1 1 calc R
H44B H 0.2382 0.4079 0.3466 0.062 Uiso 1 1 calc R
C45 C 0.2205(4) 0.4394(3) 0.3823(7) 0.056(3) Uani 1 1 d U
H45A H 0.2215 0.4406 0.4195 0.067 Uiso 1 1 calc R
H45B H 0.1919 0.4395 0.3454 0.067 Uiso 1 1 calc R
C46 C 0.2422(5) 0.4692(3) 0.3802(8) 0.069(4) Uani 1 1 d U
H46A H 0.2709 0.4689 0.4163 0.083 Uiso 1 1 calc R
H46B H 0.2402 0.4685 0.3422 0.083 Uiso 1 1 calc R
C47 C 0.2226(6) 0.5000 0.3810(10) 0.054(5) Uani 1 2 d SU
H47B H 0.1940 0.5000 0.3446 0.082 Uiso 1 2 calc SR
H47C H 0.2240 0.5000 0.4185 0.082 Uiso 1 2 calc SR
C48 C -0.0259(7) 0.3089(6) 0.3948(11) 0.115(7) Uani 1 1 d U
H48A H -0.0118 0.2985 0.4350 0.172 Uiso 1 1 calc R
H48B H -0.0408 0.2935 0.3616 0.172 Uiso 1 1 calc R
H48C H -0.0445 0.3243 0.3906 0.172 Uiso 1 1 calc R
C49 C 0.0404(6) 0.3343(5) 0.4419(10) 0.092(6) Uani 1 1 d U
C50 C 0.0588(7) 0.3279(5) 0.5056(10) 0.099(6) Uani 1 1 d U
H50A H 0.0447 0.3150 0.5146 0.119 Uiso 1 1 calc R
C51 C 0.0954(9) 0.3393(7) 0.5544(13) 0.129(8) Uani 1 1 d U
H51A H 0.1063 0.3323 0.5949 0.155 Uiso 1 1 calc R
C52 C 0.1159(7) 0.3593(6) 0.5482(11) 0.103(6) Uani 1 1 d U
H52A H 0.1387 0.3700 0.5819 0.123 Uiso 1 1 calc R
C53 C 0.0996(5) 0.3635(4) 0.4809(8) 0.072(4) Uani 1 1 d U
C54 C 0.0627(5) 0.3546(4) 0.4296(7) 0.064(4) Uani 1 1 d U
C55 C 0.1260(6) 0.3844(5) 0.4781(8) 0.083(5) Uani 1 1 d U
H55A H 0.1473 0.3941 0.5155 0.100 Uiso 1 1 calc R
C56 C 0.1515(7) 0.4179(4) 0.4385(11) 0.109(7) Uani 1 1 d DU
H56A H 0.1617 0.4140 0.4147 0.131 Uiso 1 1 calc R
H56B H 0.1746 0.4192 0.4830 0.131 Uiso 1 1 calc R
C57 C 0.1266(8) 0.4492(5) 0.4163(17) 0.220(16) Uani 1 1 d DU
H57A H 0.1098 0.4523 0.3710 0.264 Uiso 1 1 calc R
H57B H 0.1104 0.4516 0.4310 0.264 Uiso 1 1 calc R
C58 C 0.1654(10) 0.4699(6) 0.453(2) 0.252 Uiso 1 1 d D
H58B H 0.1795 0.4703 0.4346 0.302 Uiso 1 1 calc R
H58A H 0.1841 0.4650 0.4978 0.302 Uiso 1 1 calc R
C59 C 0.1387(17) 0.5000 0.438(3) 0.252 Uiso 1 2 d SD
H59B H 0.1151 0.5000 0.3935 0.378 Uiso 1 2 calc SR
H59C H 0.1291 0.5000 0.4630 0.378 Uiso 1 2 calc SR
C60 C -0.1711(6) 0.2757(5) 0.1998(10) 0.107(7) Uani 1 1 d U
H60A H -0.1972 0.2854 0.1809 0.160 Uiso 1 1 calc R
H60B H -0.1619 0.2654 0.2385 0.160 Uiso 1 1 calc R
H60C H -0.1735 0.2603 0.1713 0.160 Uiso 1 1 calc R
C61 C -0.1418(5) 0.3258(4) 0.2432(8) 0.069(4) Uani 1 1 d U
C62 C -0.1715(5) 0.3342(4) 0.2469(7) 0.070(4) Uani 1 1 d U
H62A H -0.1947 0.3217 0.2291 0.083 Uiso 1 1 calc R
C63 C -0.1666(5) 0.3607(4) 0.2768(7) 0.069(4) Uani 1 1 d U
H63A H -0.1876 0.3659 0.2787 0.083 Uiso 1 1 calc R
C64 C -0.1344(6) 0.3819(6) 0.3055(9) 0.098(6) Uani 1 1 d U
H64A H -0.1328 0.3995 0.3279 0.117 Uiso 1 1 calc R
C65 C -0.1033(5) 0.3746(4) 0.2981(7) 0.072(4) Uani 1 1 d U
C66 C -0.1063(4) 0.3464(3) 0.2686(6) 0.048(3) Uani 1 1 d U
C67 C -0.0697(5) 0.3970(4) 0.3243(6) 0.061(4) Uani 1 1 d U
H67A H -0.0710 0.4145 0.3441 0.073 Uiso 1 1 calc R
C68 C -0.0120(5) 0.4223(4) 0.3546(7) 0.075(4) Uani 1 1 d DU
H68A H 0.0154 0.4140 0.3849 0.089 Uiso 1 1 calc R
H68B H -0.0188 0.4344 0.3778 0.089 Uiso 1 1 calc R
C69 C -0.0123(6) 0.4448(4) 0.3091(8) 0.089(5) Uani 1 1 d DU
H69A H -0.0083 0.4321 0.2831 0.107 Uiso 1 1 calc R
H69B H -0.0393 0.4542 0.2812 0.107 Uiso 1 1 calc R
C70 C 0.0181(7) 0.4707(5) 0.3375(10) 0.121(7) Uani 1 1 d DU
H70A H 0.0437 0.4624 0.3490 0.145 Uiso 1 1 calc R
H70B H 0.0228 0.4774 0.3761 0.145 Uiso 1 1 calc R
C71 C 0.0062(12) 0.5000 0.2950(14) 0.141(13) Uani 1 2 d SDU
H71B H 0.0206 0.5000 0.2771 0.211 Uiso 1 2 calc SR
H71C H -0.0230 0.5000 0.2607 0.211 Uiso 1 2 calc SR
C72 C 0.0760(5) 0.3277(4) 0.0266(8) 0.075(5) Uani 1 1 d U
H72A H 0.0923 0.3284 0.0718 0.113 Uiso 1 1 calc R
H72B H 0.0680 0.3062 0.0124 0.113 Uiso 1 1 calc R
H72C H 0.0521 0.3406 0.0083 0.113 Uiso 1 1 calc R
C73 C 0.0996(5) 0.3397(4) 0.0076(7) 0.059(4) Uani 1 1 d U
C74 C 0.1420(5) 0.4559(3) 0.0318(7) 0.066(4) Uani 1 1 d U
H74A H 0.1171 0.4644 -0.0052 0.099 Uiso 1 1 calc R
H74B H 0.1648 0.4680 0.0412 0.099 Uiso 1 1 calc R
H74C H 0.1413 0.4570 0.0668 0.099 Uiso 1 1 calc R
C75 C 0.1466(4) 0.4213(3) 0.0198(7) 0.051(3) Uani 1 1 d U
C76 C 0.1417(4) 0.3992(4) 0.1547(6) 0.065(4) Uani 1 1 d DU
H76A H 0.1279 0.4007 0.1731 0.098 Uiso 1 1 calc R
H76B H 0.1248 0.3879 0.1155 0.098 Uiso 1 1 calc R
H76C H 0.1470 0.4202 0.1472 0.098 Uiso 1 1 calc R
C77 C 0.1821(4) 0.3815(3) 0.1999(6) 0.050(3) Uani 1 1 d DU
C78 C 0.1621(4) 0.2754(4) 0.1709(7) 0.063(4) Uani 1 1 d U
H78A H 0.1430 0.2713 0.1264 0.095 Uiso 1 1 calc R
H78B H 0.1481 0.2850 0.1853 0.095 Uiso 1 1 calc R
H78C H 0.1742 0.2557 0.1930 0.095 Uiso 1 1 calc R
C79 C 0.1952(4) 0.2975(4) 0.1838(7) 0.059(4) Uani 1 1 d U
C80 C 0.3053(5) 0.2014(4) 0.3496(8) 0.080(5) Uani 1 1 d DU
H80A H 0.2902 0.1922 0.3082 0.120 Uiso 1 1 calc R
H80B H 0.3053 0.1870 0.3774 0.120 Uiso 1 1 calc R
H80C H 0.3329 0.2054 0.3655 0.120 Uiso 1 1 calc R
C81 C 0.2864(5) 0.2307(4) 0.3465(8) 0.071(4) Uani 1 1 d DU
C82 C 0.1332(3) 0.2795(3) 0.3057(6) 0.051(3) Uani 1 1 d DU
H82A H 0.1317 0.2925 0.3336 0.076 Uiso 1 1 calc R
H82B H 0.1292 0.2577 0.3110 0.076 Uiso 1 1 calc R
H82C H 0.1124 0.2858 0.2628 0.076 Uiso 1 1 calc R
C83 C 0.1728(4) 0.2832(3) 0.3204(7) 0.053(3) Uani 1 1 d DU
C84 C 0.0375(6) 0.3319(5) 0.1267(9) 0.094(6) Uani 1 1 d U
H84A H 0.0142 0.3336 0.1263 0.141 Uiso 1 1 calc R
H84B H 0.0410 0.3102 0.1200 0.141 Uiso 1 1 calc R
H84C H 0.0332 0.3449 0.0937 0.141 Uiso 1 1 calc R
C85 C 0.0739(5) 0.3426(4) 0.1875(7) 0.063(4) Uani 1 1 d U
C86 C 0.0869(6) 0.4571(4) 0.2472(10) 0.093(6) Uani 1 1 d U
H86A H 0.0679 0.4631 0.2548 0.140 Uiso 1 1 calc R
H86B H 0.0737 0.4581 0.2027 0.140 Uiso 1 1 calc R
H86C H 0.1098 0.4713 0.2692 0.140 Uiso 1 1 calc R
C87 C 0.1012(5) 0.4244(4) 0.2698(8) 0.068(4) Uani 1 1 d U
C88 C -0.0050(6) 0.2785(5) 0.1937(8) 0.100(6) Uani 1 1 d DU
H88A H 0.0175 0.2744 0.1930 0.151 Uiso 1 1 calc R
H88B H -0.0274 0.2871 0.1536 0.151 Uiso 1 1 calc R
H88C H -0.0134 0.2591 0.2014 0.151 Uiso 1 1 calc R
C89 C 0.0081(6) 0.3024(4) 0.2461(7) 0.068(4) Uani 1 1 d DU
C90 C -0.0186(5) 0.3999(4) 0.1459(8) 0.074(4) Uani 1 1 d U
H90A H -0.0453 0.4017 0.1060 0.111 Uiso 1 1 calc R
H90B H -0.0016 0.3870 0.1409 0.111 Uiso 1 1 calc R
H90C H -0.0067 0.4206 0.1605 0.111 Uiso 1 1 calc R
C91 C -0.0221(4) 0.3844(3) 0.1940(6) 0.043(3) Uani 1 1 d U
C92 C -0.0223(8) 0.2134(6) 0.3633(11) 0.140(9) Uani 1 1 d DU
H92A H -0.0102 0.1962 0.3564 0.210 Uiso 1 1 calc R
H92B H -0.0432 0.2052 0.3652 0.210 Uiso 1 1 calc R
H92C H -0.0017 0.2238 0.4023 0.210 Uiso 1 1 calc R
C93 C -0.0412(8) 0.2373(6) 0.3086(11) 0.116(7) Uani 1 1 d DU
C94 C -0.1384(6) 0.2747(5) 0.0277(8) 0.108(7) Uani 1 1 d DU
H94A H -0.1629 0.2865 -0.0026 0.162 Uiso 1 1 calc R
H94B H -0.1445 0.2524 0.0220 0.162 Uiso 1 1 calc R
H94C H -0.1183 0.2791 0.0216 0.162 Uiso 1 1 calc R
C95 C -0.1219(6) 0.2845(5) 0.0946(9) 0.089(5) Uani 1 1 d DU
C96 C 0.1742(4) 0.3407(3) 0.4193(6) 0.046(3) Uani 1 1 d U

loop_
_atom_site_aniso_label
_atom_site_aniso_U_11
_atom_site_aniso_U_22
_atom_site_aniso_U_33
_atom_site_aniso_U_23
_atom_site_aniso_U_13
_atom_site_aniso_U_12
Yb1 0.0866(5) 0.0590(4) 0.0574(4) 0.0033(3) 0.0546(4) 0.0032(3)
Yb2 0.0847(5) 0.0631(4) 0.0636(4) 0.0056(3) 0.0590(4) 0.0077(3)
Cd1 0.0710(7) 0.0619(6) 0.0440(5) 0.0001(5) 0.0432(5) -0.0001(5)
Cd2 0.0672(7) 0.0529(6) 0.0491(6) 0.0061(5) 0.0433(5) 0.0031(5)
Cd3 0.0821(8) 0.0480(6) 0.0605(6) 0.0143(5) 0.0553(6) 0.0130(5)
Cd4 0.0692(6) 0.0423(5) 0.0476(5) 0.0065(4) 0.0460(5) 0.0047(4)
Cd5 0.0755(7) 0.0571(6) 0.0626(7) 0.0088(5) 0.0572(6) 0.0018(5)
Cd6 0.1230(12) 0.0766(9) 0.0963(10) -0.0040(7) 0.0800(10) -0.0154(8)
N1 0.070(6) 0.042(5) 0.046(5) 0.003(4) 0.036(5) -0.001(5)
N2 0.065(6) 0.038(5) 0.051(5) -0.009(4) 0.036(5) -0.010(5)
N3 0.080(7) 0.072(7) 0.066(6) 0.005(5) 0.054(6) 0.004(5)
N4 0.079(7) 0.045(5) 0.062(6) 0.002(5) 0.046(5) 0.007(5)
N5 0.085(7) 0.103(8) 0.082(7) -0.016(6) 0.059(6) 0.022(6)
N6 0.079(7) 0.056(6) 0.059(6) -0.010(5) 0.047(5) -0.002(5)
O1 0.105(6) 0.049(5) 0.048(5) 0.003(4) 0.049(5) 0.011(5)
O2 0.049(5) 0.057(5) 0.046(5) 0.006(4) 0.025(4) 0.008(4)
O3 0.070(5) 0.058(5) 0.051(5) 0.017(4) 0.039(4) 0.016(4)
O4 0.089(6) 0.068(5) 0.057(5) 0.011(4) 0.055(5) -0.001(5)
O5 0.083(6) 0.069(6) 0.053(5) 0.009(4) 0.050(5) 0.001(5)
O6 0.062(5) 0.063(5) 0.038(4) 0.011(4) 0.032(4) 0.007(4)
O7 0.085(6) 0.065(5) 0.068(5) 0.018(4) 0.061(5) 0.004(5)
O8 0.078(6) 0.049(5) 0.054(5) -0.003(4) 0.047(4) 0.009(4)
O9 0.108(7) 0.103(7) 0.085(6) 0.023(5) 0.076(6) 0.006(6)
O10 0.072(5) 0.076(6) 0.047(5) 0.004(4) 0.044(4) 0.008(4)
O11 0.095(7) 0.070(6) 0.092(7) 0.001(5) 0.061(5) -0.020(5)
O12 0.088(6) 0.069(6) 0.075(6) 0.006(5) 0.061(5) -0.016(5)
O13 0.083(6) 0.067(5) 0.059(5) -0.005(4) 0.052(5) -0.009(5)
O14 0.075(6) 0.062(5) 0.067(5) -0.005(4) 0.050(5) -0.011(5)
O15 0.059(5) 0.064(5) 0.047(5) 0.003(4) 0.036(4) 0.001(4)
O16 0.058(5) 0.046(4) 0.045(4) 0.003(4) 0.038(4) 0.005(4)
O17 0.089(6) 0.037(4) 0.050(5) 0.003(4) 0.041(4) -0.012(4)
O18 0.078(5) 0.044(4) 0.048(5) 0.006(4) 0.046(4) 0.006(4)
O19 0.067(5) 0.065(5) 0.059(5) 0.013(4) 0.046(4) 0.004(4)
O20 0.078(5) 0.047(5) 0.053(5) 0.018(4) 0.048(4) -0.007(4)
O21 0.092(7) 0.086(7) 0.077(6) 0.000(5) 0.051(5) 0.018(5)
O22 0.095(6) 0.077(6) 0.074(6) 0.012(5) 0.065(5) 0.022(5)
O23 0.057(5) 0.053(5) 0.045(4) 0.005(4) 0.036(4) 0.009(4)
O24 0.078(6) 0.047(5) 0.077(6) 0.014(4) 0.057(5) 0.015(4)
O25 0.054(5) 0.063(5) 0.045(4) -0.001(4) 0.035(4) -0.002(4)
O26 0.090(6) 0.062(5) 0.064(5) 0.009(4) 0.062(5) 0.023(5)
O27 0.061(5) 0.049(5) 0.059(5) 0.020(4) 0.045(4) 0.015(4)
O28 0.081(6) 0.061(5) 0.093(6) 0.006(5) 0.067(5) -0.002(5)
O29 0.069(6) 0.063(5) 0.073(6) 0.004(5) 0.054(5) 0.003(4)
O30 0.080(6) 0.046(5) 0.103(7) -0.002(5) 0.054(5) -0.005(5)
O31 0.063(5) 0.060(5) 0.048(5) 0.010(4) 0.041(4) 0.000(4)
O32 0.066(5) 0.066(5) 0.039(4) -0.002(4) 0.035(4) -0.002(4)
O33 0.125(8) 0.129(9) 0.132(9) 0.013(7) 0.072(7) 0.005(7)
O34 0.151(9) 0.135(10) 0.147(9) 0.013(7) 0.102(7) -0.020(7)
O35 0.136(8) 0.102(8) 0.105(8) -0.007(6) 0.071(6) -0.003(6)
O36 0.095(6) 0.081(6) 0.072(6) -0.013(5) 0.055(5) 0.010(5)
C1 0.092(8) 0.062(7) 0.063(7) -0.003(6) 0.052(6) 0.015(6)
C2 0.066(7) 0.047(6) 0.050(6) 0.001(5) 0.043(6) 0.001(5)
C3 0.078(8) 0.053(7) 0.072(8) 0.002(6) 0.037(6) -0.004(6)
C4 0.097(9) 0.075(8) 0.071(8) -0.010(6) 0.056(7) 0.009(7)
C5 0.074(7) 0.059(7) 0.055(6) -0.003(5) 0.048(6) -0.002(6)
C6 0.063(7) 0.054(6) 0.050(6) 0.002(5) 0.045(5) -0.001(5)
C7 0.088(8) 0.064(7) 0.064(7) 0.003(6) 0.052(6) 0.004(6)
C8 0.074(8) 0.051(6) 0.032(6) -0.008(5) 0.027(5) -0.012(6)
C9 0.079(8) 0.076(8) 0.045(6) 0.004(6) 0.043(6) -0.005(6)
C10 0.066(7) 0.051(6) 0.049(6) 0.006(5) 0.036(6) 0.006(5)
C11 0.071(7) 0.059(7) 0.050(6) -0.003(5) 0.044(6) -0.005(6)
C12 0.067(9) 0.040(8) 0.046(8) 0.000 0.032(7) 0.000
C13 0.079(8) 0.092(9) 0.083(8) 0.012(7) 0.052(7) -0.003(7)
C14 0.067(7) 0.070(8) 0.067(7) 0.001(6) 0.045(6) 0.010(6)
C15 0.097(9) 0.089(9) 0.085(8) 0.025(7) 0.065(7) 0.004(7)
C16 0.110(10) 0.118(11) 0.121(10) 0.011(8) 0.079(8) 0.005(8)
C17 0.103(9) 0.083(9) 0.095(9) 0.024(7) 0.071(7) 0.022(7)
C18 0.055(7) 0.072(8) 0.081(8) -0.014(6) 0.049(6) 0.007(6)
C19 0.049(6) 0.047(6) 0.065(7) -0.001(5) 0.036(6) 0.004(5)
C20 0.062(7) 0.063(7) 0.058(7) -0.005(6) 0.041(6) -0.021(6)
C21 0.064(7) 0.063(7) 0.049(6) 0.005(5) 0.037(6) 0.005(6)
C22 0.073(7) 0.051(6) 0.051(6) 0.005(5) 0.044(6) 0.002(5)
C23 0.071(7) 0.054(7) 0.053(6) -0.004(5) 0.043(6) 0.003(6)
C24 0.057(8) 0.047(8) 0.047(8) 0.000 0.033(6) 0.000
C25 0.050(6) 0.060(6) 0.052(6) 0.027(5) 0.045(5) 0.029(5)
C26 0.080(8) 0.063(7) 0.054(7) -0.002(6) 0.041(6) 0.013(6)
C27 0.090(9) 0.091(9) 0.062(7) 0.003(7) 0.047(7) 0.009(7)
C28 0.101(9) 0.117(10) 0.081(9) -0.002(7) 0.060(7) -0.016(7)
C29 0.089(9) 0.087(9) 0.075(8) -0.002(7) 0.045(7) -0.012(7)
C30 0.091(8) 0.069(8) 0.074(8) 0.011(6) 0.053(7) 0.004(7)
C31 0.048(6) 0.079(7) 0.060(7) 0.015(6) 0.047(6) 0.018(5)
C32 0.077(8) 0.075(8) 0.080(8) 0.000(7) 0.044(7) -0.014(6)
C33 0.080(8) 0.064(7) 0.065(7) 0.004(6) 0.055(6) -0.016(6)
C34 0.086(8) 0.086(9) 0.090(9) -0.005(7) 0.059(7) -0.002(7)
C35 0.105(9) 0.071(8) 0.080(8) 0.005(6) 0.064(7) -0.004(7)
C36 0.070(9) 0.071(10) 0.083(10) 0.000 0.056(8) 0.000
C37 0.072(8) 0.089(9) 0.101(9) 0.022(7) 0.064(7) 0.005(6)
C38 0.082(8) 0.055(7) 0.055(7) 0.001(5) 0.051(6) 0.006(6)
C39 0.085(8) 0.074(8) 0.073(7) -0.006(6) 0.062(7) 0.001(6)
C40 0.092(9) 0.071(8) 0.062(7) 0.013(6) 0.050(6) 0.008(7)
C41 0.083(8) 0.065(7) 0.064(7) -0.001(6) 0.050(6) 0.015(6)
C42 0.037(6) 0.057(6) 0.026(5) 0.010(5) 0.022(5) 0.000(5)
C43 0.067(7) 0.054(7) 0.051(6) -0.007(5) 0.042(6) 0.004(5)
C44 0.060(7) 0.047(6) 0.055(6) -0.002(5) 0.039(5) -0.008(5)
C45 0.066(7) 0.057(7) 0.058(7) 0.010(5) 0.046(6) 0.003(6)
C46 0.085(8) 0.057(7) 0.070(7) -0.006(6) 0.049(6) 0.000(6)
C47 0.058(8) 0.056(8) 0.062(8) 0.000 0.044(7) 0.000
C48 0.122(10) 0.132(11) 0.111(10) 0.030(8) 0.082(8) 0.000(8)
C49 0.097(9) 0.113(10) 0.082(9) 0.002(7) 0.063(7) 0.006(7)
C50 0.112(10) 0.117(10) 0.095(9) 0.008(7) 0.077(8) 0.003(8)
C51 0.135(12) 0.128(12) 0.118(11) 0.007(8) 0.075(9) 0.004(8)
C52 0.089(9) 0.129(11) 0.106(10) -0.009(8) 0.068(8) 0.016(7)
C53 0.072(8) 0.100(9) 0.062(7) 0.010(6) 0.050(6) 0.040(6)
C54 0.073(7) 0.088(8) 0.058(7) -0.006(6) 0.055(6) 0.014(6)
C55 0.094(9) 0.093(9) 0.062(7) -0.023(6) 0.047(7) 0.014(7)
C56 0.118(10) 0.123(11) 0.106(10) -0.018(8) 0.079(8) 0.002(8)
C57 0.218(18) 0.219(19) 0.228(19) -0.014(10) 0.140(13) 0.016(10)
C60 0.104(10) 0.099(10) 0.109(10) 0.006(8) 0.062(8) -0.017(8)
C61 0.076(8) 0.084(8) 0.069(7) 0.008(6) 0.056(6) -0.014(6)
C62 0.065(7) 0.080(8) 0.060(7) 0.007(6) 0.036(6) 0.001(6)
C63 0.048(7) 0.096(9) 0.052(7) 0.013(6) 0.025(6) 0.000(6)
C64 0.117(10) 0.123(11) 0.079(8) 0.000(7) 0.073(8) -0.010(8)
C65 0.070(8) 0.085(8) 0.064(7) 0.000(6) 0.042(6) 0.015(6)
C66 0.054(6) 0.064(7) 0.047(6) 0.002(5) 0.041(5) -0.010(5)
C67 0.076(8) 0.062(7) 0.049(6) -0.003(5) 0.041(6) 0.000(6)
C68 0.077(8) 0.069(8) 0.069(8) -0.004(6) 0.041(6) -0.001(6)
C69 0.098(9) 0.083(9) 0.081(8) -0.002(7) 0.053(7) -0.018(7)
C70 0.127(11) 0.093(10) 0.111(10) 0.000(8) 0.056(8) -0.025(8)
C71 0.141(15) 0.127(15) 0.139(15) 0.000 0.078(11) 0.000
C72 0.083(8) 0.082(8) 0.072(8) 0.017(6) 0.053(6) -0.003(6)
C73 0.058(7) 0.066(7) 0.053(7) 0.014(6) 0.035(6) 0.006(6)
C74 0.084(8) 0.052(7) 0.064(7) 0.001(6) 0.046(6) 0.010(6)
C75 0.062(7) 0.048(6) 0.056(7) 0.004(5) 0.043(6) -0.011(5)
C76 0.085(8) 0.084(8) 0.046(6) 0.004(6) 0.049(6) 0.001(6)
C77 0.062(7) 0.044(6) 0.045(6) 0.004(5) 0.034(5) -0.006(5)
C78 0.068(7) 0.077(8) 0.063(7) 0.012(6) 0.049(6) -0.010(6)
C79 0.053(7) 0.073(7) 0.068(7) 0.030(6) 0.047(6) 0.015(6)
C80 0.086(8) 0.087(9) 0.067(8) 0.006(6) 0.047(7) 0.019(7)
C81 0.087(8) 0.083(8) 0.068(7) 0.011(6) 0.060(7) 0.008(6)
C82 0.063(7) 0.037(6) 0.038(6) 0.002(5) 0.024(5) 0.001(5)
C83 0.062(7) 0.053(7) 0.060(7) 0.002(5) 0.045(6) -0.001(6)
C84 0.099(9) 0.113(10) 0.090(9) -0.005(7) 0.069(7) -0.006(7)
C85 0.088(8) 0.064(7) 0.047(6) 0.005(5) 0.045(6) -0.001(6)
C86 0.097(9) 0.082(9) 0.108(9) 0.012(7) 0.067(7) 0.011(7)
C87 0.081(8) 0.069(8) 0.089(8) 0.002(6) 0.069(7) 0.009(6)
C88 0.101(9) 0.100(10) 0.101(9) -0.008(7) 0.062(7) 0.010(7)
C89 0.081(8) 0.073(8) 0.064(7) 0.006(6) 0.051(6) 0.003(7)
C90 0.090(8) 0.084(8) 0.075(8) 0.019(6) 0.064(7) 0.003(6)
C91 0.062(7) 0.043(6) 0.042(6) -0.002(5) 0.041(5) -0.006(5)
C92 0.142(12) 0.140(13) 0.137(12) 0.012(9) 0.085(9) -0.007(8)
C93 0.121(11) 0.108(11) 0.120(11) 0.001(8) 0.075(8) -0.009(8)
C94 0.099(9) 0.109(10) 0.111(10) 0.023(8) 0.061(8) 0.004(7)
C95 0.082(8) 0.097(10) 0.104(9) -0.002(7) 0.065(7) 0.001(7)
C96 0.063(7) 0.049(6) 0.042(6) 0.006(5) 0.040(5) 0.015(5)

loop_
_atom_type_symbol
_atom_type_description
_atom_type_scat_dispersion_real
_atom_type_scat_dispersion_imag
_atom_type_scat_source
C C 0.0033 0.0016 'International Tables Vol C Tables 4.2.6.8 and 6.1.1.4'
H H 0.0000 0.0000 'International Tables Vol C Tables 4.2.6.8 and 6.1.1.4'
N N 0.0061 0.0033 'International Tables Vol C Tables 4.2.6.8 and 6.1.1.4'
O O 0.0106 0.0060 'International Tables Vol C Tables 4.2.6.8 and 6.1.1.4'
Cd Cd -0.8075 1.2024 'International Tables Vol C Tables 4.2.6.8 and 6.1.1.4'
Yb Yb -0.3850 5.5486 'International Tables Vol C Tables 4.2.6.8 and 6.1.1.4'

loop_
_geom_angle_atom_site_label_1
_geom_angle_atom_site_label_2
_geom_angle_atom_site_label_3
_geom_angle
_geom_angle_site_symmetry_1
_geom_angle_site_symmetry_3
O16 Yb1 O2 83.5(3) . .
O16 Yb1 O4 117.7(3) . .
O2 Yb1 O4 130.6(3) . .
O16 Yb1 O14 76.6(3) . .
O2 Yb1 O14 76.4(3) . .
O4 Yb1 O14 148.4(3) . .
O16 Yb1 O19 78.6(3) . .
O2 Yb1 O19 158.9(3) . .
O4 Yb1 O19 68.6(3) . .
O14 Yb1 O19 88.8(3) . .
O16 Yb1 O17 141.7(3) . .
O2 Yb1 O17 111.8(3) . .
O4 Yb1 O17 79.8(3) . .
O14 Yb1 O17 73.6(3) . .
O19 Yb1 O17 77.3(3) . .
O16 Yb1 O1 142.1(3) . .
O2 Yb1 O1 62.7(3) . .
O4 Yb1 O1 78.0(3) . .
O14 Yb1 O1 108.7(3) . .
O19 Yb1 O1 137.6(3) . .
O17 Yb1 O1 71.6(3) . .
O16 Yb1 N2 77.3(3) . .
O2 Yb1 N2 73.5(3) . .
O4 Yb1 N2 69.4(3) . .
O14 Yb1 N2 141.9(3) . .
O19 Yb1 N2 112.6(3) . .
O17 Yb1 N2 139.9(4) . .
O1 Yb1 N2 77.2(3) . .
O16 Yb1 Cd2 110.9(2) . .
O2 Yb1 Cd2 163.9(2) . .
O4 Yb1 Cd2 36.6(2) . .
O14 Yb1 Cd2 113.2(2) . .
O19 Yb1 Cd2 37.2(2) . .
O17 Yb1 Cd2 61.7(2) . .
O1 Yb1 Cd2 101.4(2) . .
N2 Yb1 Cd2 101.8(2) . .
O16 Yb1 Cd1 64.1(2) . .
O2 Yb1 Cd1 31.6(2) . .
O4 Yb1 Cd1 161.1(2) . .
O14 Yb1 Cd1 49.6(2) . .
O19 Yb1 Cd1 128.0(2) . .
O17 Yb1 Cd1 110.7(2) . .
O1 Yb1 Cd1 90.3(2) . .
N2 Yb1 Cd1 93.8(2) . .
Cd2 Yb1 Cd1 162.23(3) . .
O8 Yb2 O26 77.6(3) . .
O8 Yb2 O28 85.9(3) . .
O26 Yb2 O28 75.7(4) . .
O8 Yb2 O10 131.2(3) . .
O26 Yb2 O10 147.2(4) . .
O28 Yb2 O10 116.2(3) . .
O8 Yb2 O29 108.9(3) . .
O26 Yb2 O29 74.8(3) . .
O28 Yb2 O29 142.9(4) . .
O10 Yb2 O29 79.9(3) . .
O8 Yb2 O31 158.8(3) . .
O26 Yb2 O31 85.2(3) . .
O28 Yb2 O31 77.8(3) . .
O10 Yb2 O31 69.1(3) . .
O29 Yb2 O31 77.7(3) . .
O8 Yb2 N5 73.4(4) . .
O26 Yb2 N5 141.4(4) . .
O28 Yb2 N5 77.5(5) . .
O10 Yb2 N5 70.5(4) . .
O29 Yb2 N5 138.8(5) . .
O31 Yb2 N5 115.4(4) . .
O8 Yb2 O7 62.4(3) . .
O26 Yb2 O7 112.4(3) . .
O28 Yb2 O7 143.0(4) . .
O10 Yb2 O7 77.4(3) . .
O29 Yb2 O7 70.6(3) . .
O31 Yb2 O7 137.1(3) . .
N5 Yb2 O7 75.4(4) . .
O8 Yb2 Cd5 162.4(2) . .
O26 Yb2 Cd5 112.8(3) . .
O28 Yb2 Cd5 109.9(2) . .
O10 Yb2 Cd5 35.2(2) . .
O29 Yb2 Cd5 62.9(2) . .
O31 Yb2 Cd5 38.35(19) . .
N5 Yb2 Cd5 102.1(3) . .
O7 Yb2 Cd5 100.1(2) . .
O8 Yb2 Cd4 33.0(2) . .
O26 Yb2 Cd4 48.3(3) . .
O28 Yb2 Cd4 66.7(2) . .
O10 Yb2 Cd4 163.7(2) . .
O29 Yb2 Cd4 107.6(2) . .
O31 Yb2 Cd4 126.16(19) . .
N5 Yb2 Cd4 95.5(3) . .
O7 Yb2 Cd4 91.3(2) . .
Cd5 Yb2 Cd4 161.03(3) . .
O2 Cd1 O13 107.2(4) . .
O2 Cd1 O15 97.8(3) . .
O13 Cd1 O15 93.1(3) . .
O2 Cd1 O32 162.1(3) . 2
O13 Cd1 O32 87.4(3) . 2
O15 Cd1 O32 91.5(3) . 2
O2 Cd1 N1 77.5(4) . .
O13 Cd1 N1 170.7(4) . .
O15 Cd1 N1 94.1(3) . .
O32 Cd1 N1 86.6(4) 2 .
O2 Cd1 O36 85.2(4) . .
O13 Cd1 O36 83.1(4) . .
O15 Cd1 O36 175.7(4) . .
O32 Cd1 O36 86.5(4) 2 .
N1 Cd1 O36 89.5(4) . .
O2 Cd1 Yb1 33.2(2) . .
O13 Cd1 Yb1 85.4(3) . .
O15 Cd1 Yb1 74.2(2) . .
O32 Cd1 Yb1 163.5(2) 2 .
N1 Cd1 Yb1 102.1(3) . .
O36 Cd1 Yb1 107.3(3) . .
O6 Cd2 N3 84.5(4) . .
O6 Cd2 O4 149.0(4) . .
N3 Cd2 O4 96.5(4) . .
O6 Cd2 O18 75.3(3) . .
N3 Cd2 O18 159.5(4) . .
O4 Cd2 O18 98.7(3) . .
O6 Cd2 O19 138.7(3) . .
N3 Cd2 O19 107.6(4) . .
O4 Cd2 O19 70.6(4) . .
O18 Cd2 O19 90.5(3) . .
O6 Cd2 O3 82.7(3) . .
N3 Cd2 O3 88.7(4) . .
O4 Cd2 O3 66.3(3) . .
O18 Cd2 O3 84.9(3) . .
O19 Cd2 O3 135.3(3) . .
O6 Cd2 Yb1 156.1(2) . .
N3 Cd2 Yb1 119.4(3) . .
O4 Cd2 Yb1 37.5(3) . .
O18 Cd2 Yb1 80.8(2) . .
O19 Cd2 Yb1 38.4(2) . .
O3 Cd2 Yb1 97.2(2) . .
O6 Cd3 O22 104.5(4) . .
O6 Cd3 O18 74.8(3) . .
O22 Cd3 O18 121.6(3) . .
O6 Cd3 O24 143.1(3) . .
O22 Cd3 O24 99.5(4) . .
O18 Cd3 O24 115.1(3) . .
O6 Cd3 O23 91.6(3) . .
O22 Cd3 O23 151.0(3) . .
O18 Cd3 O23 85.5(3) . .
O24 Cd3 O23 56.1(3) . .
O6 Cd3 O21 127.8(4) . .
O22 Cd3 O21 54.1(4) . .
O18 Cd3 O21 79.9(4) . .
O24 Cd3 O21 89.0(4) . .
O23 Cd3 O21 131.2(4) . .
O6 Cd3 O5 68.0(3) . .
O22 Cd3 O5 76.6(4) . .
O18 Cd3 O5 142.0(3) . .
O24 Cd3 O5 91.3(3) . .
O23 Cd3 O5 87.7(3) . .
O21 Cd3 O5 130.0(4) . .
O6 Cd3 C83 118.6(4) . .
O22 Cd3 C83 126.6(4) . .
O18 Cd3 C83 99.9(4) . .
O24 Cd3 C83 28.0(4) . .
O23 Cd3 C83 28.1(4) . .
O21 Cd3 C83 110.2(4) . .
O5 Cd3 C83 91.1(4) . .
O25 Cd4 O8 109.4(3) . .
O25 Cd4 O27 92.0(3) . .
O8 Cd4 O27 93.5(3) . .
O25 Cd4 N4 170.1(4) . .
O8 Cd4 N4 79.5(4) . .
O27 Cd4 N4 91.6(4) . .
O25 Cd4 O20 87.3(3) . .
O8 Cd4 O20 162.0(3) . .
O27 Cd4 O20 92.6(3) . .
N4 Cd4 O20 83.4(4) . .
O25 Cd4 O23 84.2(3) . .
O8 Cd4 O23 85.1(3) . .
O27 Cd4 O23 175.2(3) . .
N4 Cd4 O23 92.6(3) . .
O20 Cd4 O23 90.1(3) . .
O25 Cd4 Yb2 85.4(2) . .
O8 Cd4 Yb2 32.3(2) . .
O27 Cd4 Yb2 72.8(2) . .
N4 Cd4 Yb2 104.4(3) . .
O20 Cd4 Yb2 163.4(2) . .
O23 Cd4 Yb2 104.0(2) . .
O12 Cd5 O10 147.9(4) . .
O12 Cd5 O30 80.6(4) . .
O10 Cd5 O30 97.0(4) . .
O12 Cd5 N6 82.6(4) . .
O10 Cd5 N6 96.0(4) . .
O30 Cd5 N6 163.0(4) . .
O12 Cd5 O31 139.3(3) . .
O10 Cd5 O31 71.8(3) . .
O30 Cd5 O31 87.4(4) . .
N6 Cd5 O31 107.1(4) . .
O12 Cd5 O9 83.5(4) . .
O10 Cd5 O9 64.4(4) . .
O30 Cd5 O9 86.0(4) . .
N6 Cd5 O9 89.7(4) . .
O31 Cd5 O9 134.4(4) . .
O12 Cd5 O32 88.3(3) . .
O10 Cd5 O32 123.5(3) . .
O30 Cd5 O32 84.5(4) . .
N6 Cd5 O32 97.5(4) . .
O31 Cd5 O32 51.7(3) . .
O9 Cd5 O32 168.4(4) . .
O12 Cd5 Yb2 159.3(3) . .
O10 Cd5 Yb2 37.3(2) . .
O30 Cd5 Yb2 78.8(3) . .
N6 Cd5 Yb2 118.0(3) . .
O31 Cd5 Yb2 39.2(2) . .
O9 Cd5 Yb2 95.4(3) . .
O32 Cd5 Yb2 89.3(2) . .
O33 Cd6 O12 103.0(5) . .
O33 Cd6 O35 104.9(6) . .
O12 Cd6 O35 142.0(5) . .
O33 Cd6 O30 111.1(5) . .
O12 Cd6 O30 77.2(4) . .
O35 Cd6 O30 115.0(5) . .
O33 Cd6 O36 163.0(5) . 2
O12 Cd6 O36 85.9(4) . 2
O35 Cd6 O36 61.2(5) . 2
O30 Cd6 O36 84.8(4) . 2
O33 Cd6 O11 80.7(5) . .
O12 Cd6 O11 67.0(4) . .
O35 Cd6 O11 92.7(5) . .
O30 Cd6 O11 144.1(4) . .
O36 Cd6 O11 89.7(4) 2 .
O33 Cd6 O34 51.7(6) . .
O12 Cd6 O34 134.4(5) . .
O35 Cd6 O34 83.5(6) . .
O30 Cd6 O34 79.3(4) . .
O36 Cd6 O34 130.0(5) 2 .
O11 Cd6 O34 128.6(5) . .
O33 Cd6 C95 137.1(6) . .
O12 Cd6 C95 113.4(5) . .
O35 Cd6 C95 32.5(6) . .
O30 Cd6 C95 98.7(5) . .
O36 Cd6 C95 28.7(5) 2 .
O11 Cd6 C95 93.0(5) . .
O34 Cd6 C95 108.3(6) . .
C8 N1 C9 120.2(12) . .
C8 N1 Cd1 122.8(9) . .
C9 N1 Cd1 115.8(9) . .
C20 N2 C21 115.8(12) . .
C20 N2 Yb1 126.2(9) . .
C21 N2 Yb1 117.5(9) . .
C32 N3 C33 116.4(14) . .
C32 N3 Cd2 124.3(11) . .
C33 N3 Cd2 119.0(9) . .
C43 N4 C44 115.7(12) . .
C43 N4 Cd4 123.5(10) . .
C44 N4 Cd4 120.2(9) . .
C55 N5 C56 111.9(16) . .
C55 N5 Yb2 126.9(14) . .
C56 N5 Yb2 121.0(12) . .
C67 N6 C68 117.0(13) . .
C67 N6 Cd5 125.3(10) . .
C68 N6 Cd5 117.3(10) . .
C1 O1 C2 116.9(11) . .
C1 O1 Yb1 127.5(8) . .
C2 O1 Yb1 115.0(7) . .
C7 O2 Cd1 122.5(9) . .
C7 O2 Yb1 122.1(8) . .
Cd1 O2 Yb1 115.2(4) . .
C14 O3 C13 121.0(12) . .
C14 O3 Cd2 113.4(8) . .
C13 O3 Cd2 123.8(9) . .
C19 O4 Cd2 122.3(9) . .
C19 O4 Yb1 127.4(8) . .
Cd2 O4 Yb1 105.9(4) . .
C26 O5 C25 114.3(11) . .
C26 O5 Cd3 114.6(8) . .
C25 O5 Cd3 122.2(8) . .
C31 O6 Cd2 127.6(8) . .
C31 O6 Cd3 124.9(7) . .
Cd2 O6 Cd3 107.0(4) . .
C38 O7 C37 117.3(11) . .
C38 O7 Yb2 113.6(8) . .
C37 O7 Yb2 128.7(9) . .
C96 O8 Yb2 126.9(8) . .
C96 O8 Cd4 118.1(7) . .
Yb2 O8 Cd4 114.8(4) . .
C49 O9 C48 119.6(15) . .
C49 O9 Cd5 117.2(12) . .
C48 O9 Cd5 118.1(11) . .
C54 O10 Cd5 122.4(9) . .
C54 O10 Yb2 128.4(9) . .
Cd5 O10 Yb2 107.4(4) . .
C60 O11 C61 117.2(15) . .
C60 O11 Cd6 124.0(13) . .
C61 O11 Cd6 114.5(9) . .
C66 O12 Cd5 131.5(9) . .
C66 O12 Cd6 124.5(8) . .
Cd5 O12 Cd6 102.1(4) . .
C73 O13 Cd1 107.6(9) . .
C73 O14 Yb1 164.9(11) . .
C75 O15 Cd1 129.0(9) . .
C75 O16 Yb1 142.7(8) . .
C79 O17 Yb1 148.9(10) . .
C79 O18 Cd2 122.8(8) . .
C79 O18 Cd3 134.4(8) . .
Cd2 O18 Cd3 102.7(4) . .
C77 O19 Cd2 102.0(7) . .
C77 O19 Yb1 139.8(8) . .
Cd2 O19 Yb1 104.5(4) . .
C77 O20 Cd4 131.3(8) . .
C81 O21 Cd3 88.8(8) . .
C81 O22 Cd3 100.1(9) . .
C83 O23 Cd4 135.1(8) . .
C83 O23 Cd3 88.9(7) . .
Cd4 O23 Cd3 135.8(4) . .
C83 O24 Cd3 94.0(7) . .
C85 O25 Cd4 109.7(8) . .
C85 O26 Yb2 171.0(10) . .
C87 O27 Cd4 131.5(9) . .
C87 O28 Yb2 142.4(10) . .
C89 O29 Yb2 142.5(10) . .
C89 O30 Cd5 123.0(9) . .
C89 O30 Cd6 136.9(10) . .
Cd5 O30 Cd6 99.9(5) . .
C91 O31 Cd5 99.3(7) . .
C91 O31 Yb2 151.1(8) . .
Cd5 O31 Yb2 102.4(3) . .
C91 O32 Cd1 132.7(8) . 2
C91 O32 Cd5 87.1(7) . .
Cd1 O32 Cd5 132.8(4) 2 .
C93 O33 Cd6 101.4(15) . .
C93 O34 Cd6 84.0(15) . .
C95 O35 Cd6 91.3(10) . .
C95 O36 Cd6 91.3(10) 2 2
C95 O36 Cd1 127.1(11) 2 .
Cd6 O36 Cd1 141.4(6) 2 .
C95 O36 H36A 109.5 2 .
Cd6 O36 H36A 23.0 2 .
Cd1 O36 H36A 122.7 . .
O1 C1 H1A 109.5 . .
O1 C1 H1B 109.5 . .
H1A C1 H1B 109.5 . .
O1 C1 H1C 109.5 . .
H1A C1 H1C 109.5 . .
H1B C1 H1C 109.5 . .
C3 C2 O1 125.4(13) . .
C3 C2 C7 124.6(13) . .
O1 C2 C7 109.9(12) . .
C2 C3 C4 116.9(15) . .
C2 C3 H3A 121.5 . .
C4 C3 H3A 121.5 . .
C3 C4 C5 121.2(15) . .
C3 C4 H4A 119.4 . .
C5 C4 H4A 119.4 . .
C6 C5 C4 119.3(13) . .
C6 C5 H5A 120.4 . .
C4 C5 H5A 120.4 . .
C5 C6 C7 122.4(14) . .
C5 C6 C8 114.9(12) . .
C7 C6 C8 122.6(13) . .
O2 C7 C6 125.6(14) . .
O2 C7 C2 119.0(13) . .
C6 C7 C2 114.5(14) . .
N1 C8 C6 127.8(13) . .
N1 C8 H8A 116.1 . .
C6 C8 H8A 116.1 . .
N1 C9 C10 109.5(10) . .
N1 C9 H9A 109.8 . .
C10 C9 H9A 109.8 . .
N1 C9 H9B 109.8 . .
C10 C9 H9B 109.8 . .
H9A C9 H9B 108.2 . .
C9 C10 C11 112.7(11) . .
C9 C10 H10A 109.1 . .
C11 C10 H10A 109.1 . .
C9 C10 H10B 109.1 . .
C11 C10 H10B 109.1 . .
H10A C10 H10B 107.8 . .
C12 C11 C10 110.9(11) . .
C12 C11 H11A 109.5 . .
C10 C11 H11A 109.5 . .
C12 C11 H11B 109.5 . .
C10 C11 H11B 109.5 . .
H11A C11 H11B 108.1 . .
C11 C12 C11 113.1(15) . 6_565
C11 C12 H12B 109.0 . .
C11 C12 H12B 109.0 6_565 .
C11 C12 H12C 109.0 . .
C11 C12 H12C 109.0 6_565 .
H12B C12 H12C 107.8 . .
O3 C13 H13A 109.5 . .
O3 C13 H13B 109.5 . .
H13A C13 H13B 109.5 . .
O3 C13 H13C 109.5 . .
H13A C13 H13C 109.5 . .
H13B C13 H13C 109.5 . .
C15 C14 O3 124.0(14) . .
C15 C14 C19 120.9(14) . .
O3 C14 C19 114.9(13) . .
C14 C15 C16 124.7(18) . .
C14 C15 H15A 117.7 . .
C16 C15 H15A 117.7 . .
C15 C16 C17 113.8(19) . .
C15 C16 H16A 123.1 . .
C17 C16 H16A 123.1 . .
C16 C17 C18 122.0(17) . .
C16 C17 H17A 119.0 . .
C18 C17 H17A 119.0 . .
C20 C18 C19 129.5(13) . .
C20 C18 C17 114.1(14) . .
C19 C18 C17 116.0(15) . .
O4 C19 C18 118.8(13) . .
O4 C19 C14 119.6(13) . .
C18 C19 C14 121.4(13) . .
N2 C20 C18 122.9(13) . .
N2 C20 H20A 118.5 . .
C18 C20 H20A 118.5 . .
N2 C21 C22 110.7(10) . .
N2 C21 H21A 109.5 . .
C22 C21 H21A 109.5 . .
N2 C21 H21B 109.5 . .
C22 C21 H21B 109.5 . .
H21A C21 H21B 108.1 . .
C23 C22 C21 116.4(11) . .
C23 C22 H22A 108.2 . .
C21 C22 H22A 108.2 . .
C23 C22 H22B 108.2 . .
C21 C22 H22B 108.2 . .
H22A C22 H22B 107.3 . .
C24 C23 C22 113.8(11) . .
C24 C23 H23A 108.8 . .
C22 C23 H23A 108.8 . .
C24 C23 H23B 108.8 . .
C22 C23 H23B 108.8 . .
H23A C23 H23B 107.7 . .
C23 C24 C23 115.6(16) . 6_565
C23 C24 H24B 108.4 . .
C23 C24 H24B 108.4 6_565 .
C23 C24 H24C 108.4 . .
C23 C24 H24C 108.4 6_565 .
H24B C24 H24C 107.4 . .
O5 C25 H25A 109.5 . .
O5 C25 H25B 109.5 . .
H25A C25 H25B 109.5 . .
O5 C25 H25C 109.5 . .
H25A C25 H25C 109.5 . .
H25B C25 H25C 109.5 . .
O5 C26 C27 127.4(15) . .
O5 C26 C31 120.9(13) . .
C27 C26 C31 111.3(15) . .
C28 C27 C26 120.7(18) . .
C28 C27 H27A 119.7 . .
C26 C27 H27A 119.7 . .
C29 C28 C27 126(2) . .
C29 C28 H28A 117.0 . .
C27 C28 H28A 117.0 . .
C28 C29 C30 120.6(19) . .
C28 C29 H29A 119.7 . .
C30 C29 H29A 119.7 . .
C31 C30 C32 125.7(16) . .
C31 C30 C29 112.6(15) . .
C32 C30 C29 121.2(17) . .
C30 C31 C26 127.9(14) . .
C30 C31 O6 122.9(12) . .
C26 C31 O6 109.0(12) . .
N3 C32 C30 134.1(17) . .
N3 C32 H32A 113.0 . .
C30 C32 H32A 113.0 . .
C34 C33 N3 106.5(12) . .
C34 C33 H33A 110.4 . .
N3 C33 H33A 110.4 . .
C34 C33 H33B 110.4 . .
N3 C33 H33B 110.4 . .
H33A C33 H33B 108.6 . .
C33 C34 C35 111.6(14) . .
C33 C34 H34A 109.3 . .
C35 C34 H34A 109.3 . .
C33 C34 H34B 109.3 . .
C35 C34 H34B 109.3 . .
H34A C34 H34B 108.0 . .
C36 C35 C34 113.6(14) . .
C36 C35 H35A 108.8 . .
C34 C35 H35A 108.8 . .
C36 C35 H35B 108.8 . .
C34 C35 H35B 108.8 . .
H35A C35 H35B 107.7 . .
C35 C36 C35 117.3(19) . 6_565
C35 C36 H36C 108.0 . .
C35 C36 H36C 108.0 6_565 .
C35 C36 H36D 108.0 . .
C35 C36 H36D 108.0 6_565 .
H36C C36 H36D 107.2 . .
O7 C37 H37A 109.5 . .
O7 C37 H37B 109.5 . .
H37A C37 H37B 109.5 . .
O7 C37 H37C 109.5 . .
H37A C37 H37C 109.5 . .
H37B C37 H37C 109.5 . .
C96 C38 C39 123.7(15) . .
C96 C38 O7 113.4(12) . .
C39 C38 O7 122.9(13) . .
C40 C39 C38 118.3(16) . .
C40 C39 H39A 120.8 . .
C38 C39 H39A 120.8 . .
C39 C40 C41 124.0(16) . .
C39 C40 H40A 118.0 . .
C41 C40 H40A 118.0 . .
C40 C41 C42 116.9(15) . .
C40 C41 H41A 121.6 . .
C42 C41 H41A 121.6 . .
C96 C42 C41 119.8(11) . .
C96 C42 C43 123.1(11) . .
C41 C42 C43 116.8(12) . .
N4 C43 C42 127.6(13) . .
N4 C43 H43A 116.2 . .
C42 C43 H43A 116.2 . .
C45 C44 N4 107.3(11) . .
C45 C44 H44A 110.3 . .
N4 C44 H44A 110.3 . .
C45 C44 H44B 110.3 . .
N4 C44 H44B 110.3 . .
H44A C44 H44B 108.5 . .
C44 C45 C46 112.0(11) . .
C44 C45 H45A 109.2 . .
C46 C45 H45A 109.2 . .
C44 C45 H45B 109.2 . .
C46 C45 H45B 109.2 . .
H45A C45 H45B 107.9 . .
C47 C46 C45 110.9(12) . .
C47 C46 H46A 109.5 . .
C45 C46 H46A 109.5 . .
C47 C46 H46B 109.5 . .
C45 C46 H46B 109.5 . .
H46A C46 H46B 108.1 . .
C46 C47 C46 115.1(17) 6_565 .
C46 C47 H47B 108.5 6_565 .
C46 C47 H47B 108.5 . .
C46 C47 H47C 108.5 6_565 .
C46 C47 H47C 108.5 . .
H47B C47 H47C 107.5 . .
O9 C48 H48A 109.5 . .
O9 C48 H48B 109.5 . .
H48A C48 H48B 109.5 . .
O9 C48 H48C 109.5 . .
H48A C48 H48C 109.5 . .
H48B C48 H48C 109.5 . .
O9 C49 C50 131(2) . .
O9 C49 C54 112.4(16) . .
C50 C49 C54 116.6(19) . .
C51 C50 C49 124(2) . .
C51 C50 H50A 118.0 . .
C49 C50 H50A 118.0 . .
C52 C51 C50 124(3) . .
C52 C51 H51A 118.2 . .
C50 C51 H51A 118.2 . .
C51 C52 C53 113(2) . .
C51 C52 H52A 123.5 . .
C53 C52 H52A 123.5 . .
C54 C53 C55 122.8(16) . .
C54 C53 C52 126.3(18) . .
C55 C53 C52 109.7(17) . .
C53 C54 O10 127.8(15) . .
C53 C54 C49 114.8(16) . .
O10 C54 C49 117.0(15) . .
N5 C55 C53 125.4(17) . .
N5 C55 H55A 117.3 . .
C53 C55 H55A 117.3 . .
N5 C56 C57 107.2(17) . .
N5 C56 H56A 110.3 . .
C57 C56 H56A 110.3 . .
N5 C56 H56B 110.3 . .
C57 C56 H56B 110.3 . .
H56A C56 H56B 108.5 . .
C58 C57 C56 92.9(14) . .
C58 C57 H57A 113.1 . .
C56 C57 H57A 113.1 . .
C58 C57 H57B 113.1 . .
C56 C57 H57B 113.1 . .
H57A C57 H57B 110.5 . .
C57 C58 C59 90.0(13) . .
C57 C58 H58B 113.6 . .
C59 C58 H58B 113.6 . .
C57 C58 H58A 113.6 . .
C59 C58 H58A 113.6 . .
H58B C58 H58A 110.9 . .
C58 C59 C58 109(3) 6_565 .
C58 C59 H59B 110.0 6_565 .
C58 C59 H59B 110.0 . .
C58 C59 H59C 110.0 6_565 .
C58 C59 H59C 110.0 . .
H59B C59 H59C 108.4 . .
O11 C60 H60A 109.5 . .
O11 C60 H60B 109.5 . .
H60A C60 H60B 109.5 . .
O11 C60 H60C 109.5 . .
H60A C60 H60C 109.5 . .
H60B C60 H60C 109.5 . .
C62 C61 O11 123.2(15) . .
C62 C61 C66 120.9(16) . .
O11 C61 C66 115.8(13) . .
C63 C62 C61 117.5(17) . .
C63 C62 H62A 121.2 . .
C61 C62 H62A 121.2 . .
C62 C63 C64 128.8(18) . .
C62 C63 H63A 115.6 . .
C64 C63 H63A 115.6 . .
C63 C64 C65 114.7(19) . .
C63 C64 H64A 122.7 . .
C65 C64 H64A 122.7 . .
C66 C65 C64 118.9(17) . .
C66 C65 C67 123.6(14) . .
C64 C65 C67 117.5(16) . .
O12 C66 C65 124.9(13) . .
O12 C66 C61 116.1(13) . .
C65 C66 C61 119.0(13) . .
N6 C67 C65 131.2(14) . .
N6 C67 H67A 114.4 . .
C65 C67 H67A 114.4 . .
N6 C68 C69 113.8(13) . .
N6 C68 H68A 108.8 . .
C69 C68 H68A 108.8 . .
N6 C68 H68B 108.8 . .
C69 C68 H68B 108.8 . .
H68A C68 H68B 107.7 . .
C70 C69 C68 117.0(15) . .
C70 C69 H69A 108.0 . .
C68 C69 H69A 108.0 . .
C70 C69 H69B 108.0 . .
C68 C69 H69B 108.0 . .
H69A C69 H69B 107.3 . .
C69 C70 C71 115.1(17) . .
C69 C70 H70A 108.5 . .
C71 C70 H70A 108.5 . .
C69 C70 H70B 108.5 . .
C71 C70 H70B 108.5 . .
H70A C70 H70B 107.5 . .
C70 C71 C70 106(2) 6_565 .
C70 C71 H71B 110.5 6_565 .
C70 C71 H71B 110.5 . .
C70 C71 H71C 110.5 6_565 .
C70 C71 H71C 110.5 . .
H71B C71 H71C 108.7 . .
C73 C72 H72A 109.5 . .
C73 C72 H72B 109.5 . .
H72A C72 H72B 109.5 . .
C73 C72 H72C 109.5 . .
H72A C72 H72C 109.5 . .
H72B C72 H72C 109.5 . .
O14 C73 O13 123.7(13) . .
O14 C73 C72 124.3(14) . .
O13 C73 C72 112.0(14) . .
C75 C74 H74A 109.5 . .
C75 C74 H74B 109.5 . .
H74A C74 H74B 109.5 . .
C75 C74 H74C 109.5 . .
H74A C74 H74C 109.5 . .
H74B C74 H74C 109.5 . .
O16 C75 O15 125.9(13) . .
O16 C75 C74 117.4(13) . .
O15 C75 C74 116.5(13) . .
C77 C76 H76A 109.5 . .
C77 C76 H76B 109.5 . .
H76A C76 H76B 109.5 . .
C77 C76 H76C 109.5 . .
H76A C76 H76C 109.5 . .
H76B C76 H76C 109.5 . .
O20 C77 O19 118.7(11) . .
O20 C77 C76 120.7(12) . .
O19 C77 C76 120.3(10) . .
C79 C78 H78A 109.5 . .
C79 C78 H78B 109.5 . .
H78A C78 H78B 109.5 . .
C79 C78 H78C 109.5 . .
H78A C78 H78C 109.5 . .
H78B C78 H78C 109.5 . .
O17 C79 O18 119.2(13) . .
O17 C79 C78 124.7(14) . .
O18 C79 C78 116.0(11) . .
C81 C80 H80A 109.5 . .
C81 C80 H80B 109.5 . .
H80A C80 H80B 109.5 . .
C81 C80 H80C 109.5 . .
H80A C80 H80C 109.5 . .
H80B C80 H80C 109.5 . .
O22 C81 O21 116.6(13) . .
O22 C81 C80 127.1(16) . .
O21 C81 C80 115.4(15) . .
C83 C82 H82A 109.5 . .
C83 C82 H82B 109.5 . .
H82A C82 H82B 109.5 . .
C83 C82 H82C 109.5 . .
H82A C82 H82C 109.5 . .
H82B C82 H82C 109.5 . .
O24 C83 O23 120.5(10) . .
O24 C83 C82 118.1(12) . .
O23 C83 C82 121.4(12) . .
O24 C83 Cd3 57.9(6) . .
O23 C83 Cd3 62.9(6) . .
C82 C83 Cd3 173.4(10) . .
C85 C84 H84A 109.5 . .
C85 C84 H84B 109.5 . .
H84A C84 H84B 109.5 . .
C85 C84 H84C 109.5 . .
H84A C84 H84C 109.5 . .
H84B C84 H84C 109.5 . .
O26 C85 O25 118.6(14) . .
O26 C85 C84 123.3(16) . .
O25 C85 C84 118.1(13) . .
C87 C86 H86A 109.5 . .
C87 C86 H86B 109.5 . .
H86A C86 H86B 109.5 . .
C87 C86 H86C 109.5 . .
H86A C86 H86C 109.5 . .
H86B C86 H86C 109.5 . .
O28 C87 O27 125.2(15) . .
O28 C87 C86 115.8(14) . .
O27 C87 C86 118.9(15) . .
C89 C88 H88A 109.5 . .
C89 C88 H88B 109.5 . .
H88A C88 H88B 109.5 . .
C89 C88 H88C 109.5 . .
H88A C88 H88C 109.5 . .
H88B C88 H88C 109.5 . .
O29 C89 O30 123.3(13) . .
O29 C89 C88 121.8(16) . .
O30 C89 C88 114.9(15) . .
C91 C90 H90A 109.5 . .
C91 C90 H90B 109.5 . .
H90A C90 H90B 109.5 . .
C91 C90 H90C 109.5 . .
H90A C90 H90C 109.5 . .
H90B C90 H90C 109.5 . .
O32 C91 O31 121.9(11) . .
O32 C91 C90 117.9(12) . .
O31 C91 C90 120.2(12) . .
C93 C92 H92A 109.5 . .
C93 C92 H92B 109.5 . .
H92A C92 H92B 109.5 . .
C93 C92 H92C 109.5 . .
H92A C92 H92C 109.5 . .
H92B C92 H92C 109.5 . .
O34 C93 O33 123(2) . .
O34 C93 C92 121(3) . .
O33 C93 C92 117(2) . .
C95 C94 H94A 109.5 . .
C95 C94 H94B 109.5 . .
H94A C94 H94B 109.5 . .
C95 C94 H94C 109.5 . .
H94A C94 H94C 109.5 . .
H94B C94 H94C 109.5 . .
O36 C95 O35 115.9(14) 2 .
O36 C95 C94 131.8(19) 2 .
O35 C95 C94 112.0(17) . .
O36 C95 Cd6 60.0(8) 2 .
O35 C95 Cd6 56.2(8) . .
C94 C95 Cd6 164.7(15) . .
O8 C96 C38 114.9(12) . .
O8 C96 C42 127.8(11) . .
C38 C96 C42 116.6(12) . .

loop_
_geom_bond_atom_site_label_1
_geom_bond_atom_site_label_2
_geom_bond_distance
_geom_bond_site_symmetry_2
Yb1 O16 2.322(8) .
Yb1 O2 2.326(9) .
Yb1 O4 2.331(11) .
Yb1 O14 2.341(11) .
Yb1 O19 2.361(9) .
Yb1 O17 2.389(8) .
Yb1 O1 2.584(9) .
Yb1 N2 2.586(11) .
Yb1 Cd2 3.6825(12) .
Yb1 Cd1 3.8453(13) .
Yb2 O8 2.252(10) .
Yb2 O26 2.305(9) .
Yb2 O28 2.311(10) .
Yb2 O10 2.341(9) .
Yb2 O29 2.346(10) .
Yb2 O31 2.384(9) .
Yb2 N5 2.576(15) .
Yb2 O7 2.578(9) .
Yb2 Cd5 3.6826(13) .
Yb2 Cd4 3.8325(12) .
Cd1 O2 2.227(8) .
Cd1 O13 2.268(10) .
Cd1 O15 2.280(10) .
Cd1 O32 2.356(9) 2
Cd1 N1 2.375(11) .
Cd1 O36 2.391(11) .
Cd2 O6 2.223(8) .
Cd2 N3 2.228(13) .
Cd2 O4 2.284(9) .
Cd2 O18 2.287(9) .
Cd2 O19 2.297(9) .
Cd2 O3 2.560(9) .
Cd3 O6 2.235(9) .
Cd3 O22 2.286(10) .
Cd3 O18 2.300(8) .
Cd3 O24 2.304(10) .
Cd3 O23 2.415(8) .
Cd3 O21 2.468(11) .
Cd3 O5 2.500(9) .
Cd3 C83 2.712(11) .
Cd4 O25 2.270(9) .
Cd4 O8 2.298(9) .
Cd4 O27 2.301(8) .
Cd4 N4 2.324(12) .
Cd4 O20 2.330(8) .
Cd4 O23 2.382(9) .
Cd5 O12 2.198(10) .
Cd5 O10 2.227(10) .
Cd5 O30 2.247(11) .
Cd5 N6 2.264(12) .
Cd5 O31 2.340(8) .
Cd5 O9 2.537(11) .
Cd5 O32 2.605(8) .
Cd6 O33 2.256(17) .
Cd6 O12 2.292(11) .
Cd6 O35 2.290(14) .
Cd6 O30 2.314(11) .
Cd6 O36 2.387(11) 2
Cd6 O11 2.505(12) .
Cd6 O34 2.643(19) .
Cd6 C95 2.756(18) .
N1 C8 1.272(18) .
N1 C9 1.495(18) .
N2 C20 1.254(18) .
N2 C21 1.469(17) .
N3 C32 1.314(19) .
N3 C33 1.490(17) .
N4 C43 1.276(16) .
N4 C44 1.474(17) .
N5 C55 1.31(2) .
N5 C56 1.54(2) .
N6 C67 1.256(18) .
N6 C68 1.396(19) .
O1 C1 1.372(17) .
O1 C2 1.413(15) .
O2 C7 1.346(18) .
O3 C14 1.380(17) .
O3 C13 1.479(18) .
O4 C19 1.342(16) .
O5 C26 1.330(18) .
O5 C25 1.406(13) .
O6 C31 1.485(17) .
O7 C38 1.427(18) .
O7 C37 1.466(17) .
O8 C96 1.366(15) .
O9 C49 1.29(2) .
O9 C48 1.54(2) .
O10 C54 1.363(17) .
O11 C60 1.37(2) .
O11 C61 1.39(2) .
O12 C66 1.318(16) .
O13 C73 1.342(17) .
O14 C73 1.188(16) .
O15 C75 1.265(16) .
O16 C75 1.256(16) .
O17 C79 1.228(15) .
O18 C79 1.320(17) .
O19 C77 1.322(15) .
O20 C77 1.227(14) .
O21 C81 1.325(19) .
O22 C81 1.223(17) .
O23 C83 1.280(15) .
O24 C83 1.278(15) .
O25 C85 1.311(18) .
O26 C85 1.255(16) .
O27 C87 1.297(16) .
O28 C87 1.240(17) .
O29 C89 1.210(18) .
O30 C89 1.278(18) .
O31 C91 1.248(15) .
O32 C91 1.234(15) .
O32 Cd1 2.356(9) 2
O33 C93 1.25(3) .
O34 C93 1.21(3) .
O35 C95 1.48(2) .
O36 C95 1.32(2) 2
O36 Cd6 2.387(11) 2
O36 H36A 0.8200 .
C1 H1A 0.9600 .
C1 H1B 0.9600 .
C1 H1C 0.9600 .
C2 C3 1.35(2) .
C2 C7 1.42(2) .
C3 C4 1.38(2) .
C3 H3A 0.9300 .
C4 C5 1.42(2) .
C4 H4A 0.9300 .
C5 C6 1.332(18) .
C5 H5A 0.9300 .
C6 C7 1.411(19) .
C6 C8 1.450(19) .
C8 H8A 0.9300 .
C9 C10 1.51(2) .
C9 H9A 0.9700 .
C9 H9B 0.9700 .
C10 C11 1.535(19) .
C10 H10A 0.9700 .
C10 H10B 0.9700 .
C11 C12 1.526(16) .
C11 H11A 0.9700 .
C11 H11B 0.9700 .
C12 C11 1.526(16) 6_565
C12 H12B 0.9700 .
C12 H12C 0.9700 .
C13 H13A 0.9600 .
C13 H13B 0.9600 .
C13 H13C 0.9600 .
C14 C15 1.37(2) .
C14 C19 1.41(2) .
C15 C16 1.40(3) .
C15 H15A 0.9300 .
C16 C17 1.49(3) .
C16 H16A 0.9300 .
C17 C18 1.49(2) .
C17 H17A 0.9300 .
C18 C20 1.39(2) .
C18 C19 1.40(2) .
C20 H20A 0.9300 .
C21 C22 1.525(19) .
C21 H21A 0.9700 .
C21 H21B 0.9700 .
C22 C23 1.501(18) .
C22 H22A 0.9700 .
C22 H22B 0.9700 .
C23 C24 1.489(16) .
C23 H23A 0.9700 .
C23 H23B 0.9700 .
C24 C23 1.489(16) 6_565
C24 H24B 0.9700 .
C24 H24C 0.9700 .
C25 H25A 0.9600 .
C25 H25B 0.9600 .
C25 H25C 0.9600 .
C26 C27 1.36(2) .
C26 C31 1.48(2) .
C27 C28 1.35(2) .
C27 H27A 0.9300 .
C28 C29 1.30(2) .
C28 H28A 0.9300 .
C29 C30 1.40(2) .
C29 H29A 0.9300 .
C30 C31 1.36(2) .
C30 C32 1.38(2) .
C32 H32A 0.9300 .
C33 C34 1.45(2) .
C33 H33A 0.9700 .
C33 H33B 0.9700 .
C34 C35 1.58(2) .
C34 H34A 0.9700 .
C34 H34B 0.9700 .
C35 C36 1.49(2) .
C35 H35A 0.9700 .
C35 H35B 0.9700 .
C36 C35 1.49(2) 6_565
C36 H36C 0.9700 .
C36 H36D 0.9700 .
C37 H37A 0.9600 .
C37 H37B 0.9600 .
C37 H37C 0.9600 .
C38 C96 1.375(18) .
C38 C39 1.40(2) .
C39 C40 1.29(2) .
C39 H39A 0.9300 .
C40 C41 1.40(2) .
C40 H40A 0.9300 .
C41 C42 1.446(19) .
C41 H41A 0.9300 .
C42 C96 1.394(17) .
C42 C43 1.470(9) .
C43 H43A 0.9300 .
C44 C45 1.466(19) .
C44 H44A 0.9700 .
C44 H44B 0.9700 .
C45 C46 1.57(2) .
C45 H45A 0.9700 .
C45 H45B 0.9700 .
C46 C47 1.535(17) .
C46 H46A 0.9700 .
C46 H46B 0.9700 .
C47 C46 1.535(17) 6_565
C47 H47B 0.9700 .
C47 H47C 0.9700 .
C48 H48A 0.9600 .
C48 H48B 0.9600 .
C48 H48C 0.9600 .
C49 C50 1.41(3) .
C49 C54 1.44(2) .
C50 C51 1.34(3) .
C50 H50A 0.9300 .
C51 C52 1.28(3) .
C51 H51A 0.9300 .
C52 C53 1.50(3) .
C52 H52A 0.9300 .
C53 C54 1.34(2) .
C53 C55 1.44(3) .
C55 H55A 0.9300 .
C56 C57 1.551(10) .
C56 H56A 0.9700 .
C56 H56B 0.9700 .
C57 C58 1.538(10) .
C57 H57A 0.9700 .
C57 H57B 0.9700 .
C58 C59 1.559(10) .
C58 H58B 0.9700 .
C58 H58A 0.9700 .
C59 C58 1.559(10) 6_565
C59 H59B 0.9700 .
C59 H59C 0.9700 .
C60 H60A 0.9600 .
C60 H60B 0.9600 .
C60 H60C 0.9600 .
C61 C62 1.34(2) .
C61 C66 1.47(2) .
C62 C63 1.31(2) .
C62 H62A 0.9300 .
C63 C64 1.38(2) .
C63 H63A 0.9300 .
C64 C65 1.45(2) .
C64 H64A 0.9300 .
C65 C66 1.39(2) .
C65 C67 1.46(2) .
C67 H67A 0.9300 .
C68 C69 1.538(9) .
C68 H68A 0.9700 .
C68 H68B 0.9700 .
C69 C70 1.48(2) .
C69 H69A 0.9700 .
C69 H69B 0.9700 .
C70 C71 1.541(7) .
C70 H70A 0.9700 .
C70 H70B 0.9700 .
C71 C70 1.541(7) 6_565
C71 H71B 0.9700 .
C71 H71C 0.9700 .
C72 C73 1.44(2) .
C72 H72A 0.9600 .
C72 H72B 0.9600 .
C72 H72C 0.9600 .
C74 C75 1.526(19) .
C74 H74A 0.9600 .
C74 H74B 0.9600 .
C74 H74C 0.9600 .
C76 C77 1.527(9) .
C76 H76A 0.9600 .
C76 H76B 0.9600 .
C76 H76C 0.9600 .
C78 C79 1.512(19) .
C78 H78A 0.9600 .
C78 H78B 0.9600 .
C78 H78C 0.9600 .
C80 C81 1.435(9) .
C80 H80A 0.9600 .
C80 H80B 0.9600 .
C80 H80C 0.9600 .
C82 C83 1.441(9) .
C82 H82A 0.9600 .
C82 H82B 0.9600 .
C82 H82C 0.9600 .
C84 C85 1.46(2) .
C84 H84A 0.9600 .
C84 H84B 0.9600 .
C84 H84C 0.9600 .
C86 C87 1.47(2) .
C86 H86A 0.9600 .
C86 H86B 0.9600 .
C86 H86C 0.9600 .
C88 C89 1.532(9) .
C88 H88A 0.9600 .
C88 H88B 0.9600 .
C88 H88C 0.9600 .
C90 C91 1.529(17) .
C90 H90A 0.9600 .
C90 H90B 0.9600 .
C90 H90C 0.9600 .
C92 C93 1.539(10) .
C92 H92A 0.9600 .
C92 H92B 0.9600 .
C92 H92C 0.9600 .
C94 C95 1.532(10) .
C94 H94A 0.9600 .
C94 H94B 0.9600 .
C94 H94C 0.9600 .
C95 O36 1.32(2) 2

loop_
_platon_squeeze_void_nr
_platon_squeeze_void_average_x
_platon_squeeze_void_average_y
_platon_squeeze_void_average_z
_platon_squeeze_void_volume
_platon_squeeze_void_count_electrons
_platon_squeeze_void_content
1 -0.002 0.000 -0.002 8461 3162 ' '
2 -0.016 0.500 0.486 8461 3162 ' '
3 0.000 0.500 0.000 750 199 ' '
4 0.500 0.000 1.000 750 199 ' '
